data_7016300
loop_
_publ_author_name
'Nebra, Noel'
'Lisena, J\'er\^ome'
'Saffon, Nathalie'
'Maron, Laurent'
'Martin-Vaca, Blanca'
'Bourissou, Didier'

_publ_section_title
;
 Original palladium pincer complexes deriving from
 1,3-bis(thiophosphinoyl)indene proligands: C(sp(3))-H versus
 C(sp(2))-H bond activation.
;
_journal_issue 35
_journal_name_full 'Dalton transactions (Cambridge, England : 2003)'
_journal_page_first 8912
_journal_page_last 8921
_journal_paper_doi 10.1039/c1dt10118h
_journal_volume 40
_journal_year 2011
_chemical_formula_sum 'C34 H28 P2 S2'
_chemical_formula_weight 562.62
_chemical_name_systematic
;
?
;
_space_group_IT_number 14
_symmetry_cell_setting monoclinic
_symmetry_space_group_name_Hall '-P 2ybc'
_symmetry_space_group_name_H-M 'P 1 21/c 1'
_atom_sites_solution_hydrogens geom
_atom_sites_solution_primary direct
_atom_sites_solution_secondary difmap
_audit_creation_method SHELXL-97
_cell_angle_alpha 90.00
_cell_angle_beta 106.5710(10)
_cell_angle_gamma 90.00
_cell_formula_units_Z 4
_cell_length_a 9.3107(2)
_cell_length_b 15.8384(3)
_cell_length_c 20.4529(4)
_cell_measurement_reflns_used 4864
_cell_measurement_temperature 193(2)
_cell_measurement_theta_max 25.27
_cell_measurement_theta_min 2.44
_cell_volume 2890.85(10)
_computing_cell_refinement 'Bruker SMART'
_computing_data_collection 'Bruker SMART'
_computing_data_reduction 'Bruker SAINT'
_computing_molecular_graphics 'Bruker SHELXTL'
_computing_publication_material 'Bruker SHELXTL'
_computing_structure_refinement 'SHELXL-97 (Sheldrick, 1997)'
_computing_structure_solution 'SHELXS-97 (Sheldrick, 1990)'
_diffrn_ambient_temperature 193(2)
_diffrn_measured_fraction_theta_full 0.997
_diffrn_measured_fraction_theta_max 0.997
_diffrn_measurement_device_type 'CCD area detector'
_diffrn_measurement_method 'phi and omega scans'
_diffrn_radiation_monochromator graphite
_diffrn_radiation_source 'fine-focus sealed tube'
_diffrn_radiation_type MoK\a
_diffrn_radiation_wavelength 0.71073
_diffrn_reflns_av_R_equivalents 0.0904
_diffrn_reflns_av_sigmaI/netI 0.0836
_diffrn_reflns_limit_h_max 12
_diffrn_reflns_limit_h_min -12
_diffrn_reflns_limit_k_max 20
_diffrn_reflns_limit_k_min -20
_diffrn_reflns_limit_l_max 26
_diffrn_reflns_limit_l_min -26
_diffrn_reflns_number 33762
_diffrn_reflns_theta_full 27.66
_diffrn_reflns_theta_max 27.66
_diffrn_reflns_theta_min 1.65
_exptl_absorpt_coefficient_mu 0.317
_exptl_absorpt_correction_T_max 0.980
_exptl_absorpt_correction_T_min 0.925
_exptl_absorpt_correction_type multi-scan
_exptl_absorpt_process_details 'SADABS (Bruker-AXS)'
_exptl_crystal_colour colourless
_exptl_crystal_density_diffrn 1.293
_exptl_crystal_density_method 'not measured'
_exptl_crystal_description plate
_exptl_crystal_F_000 1176
_exptl_crystal_size_max 0.38
_exptl_crystal_size_mid 0.2
_exptl_crystal_size_min 0.06
_refine_diff_density_max 0.427
_refine_diff_density_min -0.314
_refine_diff_density_rms 0.057
_refine_ls_extinction_method none
_refine_ls_goodness_of_fit_ref 0.885
_refine_ls_hydrogen_treatment constr
_refine_ls_matrix_type full
_refine_ls_number_parameters 344
_refine_ls_number_reflns 6721
_refine_ls_number_restraints 0
_refine_ls_restrained_S_all 0.885
_refine_ls_R_factor_all 0.0821
_refine_ls_R_factor_gt 0.0419
_refine_ls_shift/su_max 0.001
_refine_ls_shift/su_mean 0.000
_refine_ls_structure_factor_coef Fsqd
_refine_ls_weighting_details 'calc w=1/[\s^2^(Fo^2^)+(0.0375P)^2^+0.0000P] where P=(Fo^2^+2Fc^2^)/3'
_refine_ls_weighting_scheme calc
_refine_ls_wR_factor_gt 0.0804
_refine_ls_wR_factor_ref 0.0901
_reflns_number_gt 4104
_reflns_number_total 6721
_reflns_threshold_expression >2sigma(I)
_cod_data_source_file c1dt10118h.txt
_cod_data_source_block 1-Me
_cod_original_sg_symbol_H-M 'P 21/c'
_cod_database_code 7016300

loop_
_symmetry_equiv_pos_as_xyz
'x, y, z'
'-x, y+1/2, -z+1/2'
'-x, -y, -z'
'x, -y-1/2, z-1/2'

loop_
_atom_site_label
_atom_site_type_symbol
_atom_site_fract_x
_atom_site_fract_y
_atom_site_fract_z
_atom_site_U_iso_or_equiv
_atom_site_adp_type
_atom_site_occupancy
_atom_site_symmetry_multiplicity
_atom_site_calc_flag
_atom_site_refinement_flags
S1 S 0.73866(7) 0.53981(3) 0.43650(3) 0.04039(16) Uani 1 1 d .
S2 S 1.04281(6) 0.96784(4) 0.41088(3) 0.03469(15) Uani 1 1 d .
P1 P 0.74172(6) 0.66062(3) 0.45662(3) 0.02734(14) Uani 1 1 d .
P2 P 0.87425(6) 0.92852(3) 0.33559(3) 0.02490(13) Uani 1 1 d .
C1 C 0.5684(2) 0.69658(12) 0.47082(10) 0.0263(5) Uani 1 1 d .
C2 C 0.4988(2) 0.64460(13) 0.50778(10) 0.0327(5) Uani 1 1 d .
H2 H 0.5407 0.5910 0.5233 0.039 Uiso 1 1 calc R
C3 C 0.3694(3) 0.67093(14) 0.52177(11) 0.0384(6) Uani 1 1 d .
H3 H 0.3227 0.6354 0.5471 0.046 Uiso 1 1 calc R
C4 C 0.3072(2) 0.74882(15) 0.49906(10) 0.0347(5) Uani 1 1 d .
H4 H 0.2187 0.7669 0.5093 0.042 Uiso 1 1 calc R
C5 C 0.3735(2) 0.79964(15) 0.46181(11) 0.0375(6) Uani 1 1 d .
H5 H 0.3295 0.8525 0.4454 0.045 Uiso 1 1 calc R
C6 C 0.5042(2) 0.77468(13) 0.44784(10) 0.0335(5) Uani 1 1 d .
H6 H 0.5502 0.8107 0.4226 0.040 Uiso 1 1 calc R
C7 C 0.8883(2) 0.69199(13) 0.53242(10) 0.0279(5) Uani 1 1 d .
C8 C 0.9957(2) 0.63337(14) 0.56564(11) 0.0342(5) Uani 1 1 d .
H8 H 0.9921 0.5773 0.5488 0.041 Uiso 1 1 calc R
C9 C 1.1076(3) 0.65694(16) 0.62305(11) 0.0435(6) Uani 1 1 d .
H9 H 1.1798 0.6165 0.6460 0.052 Uiso 1 1 calc R
C10 C 1.1156(3) 0.73779(17) 0.64731(11) 0.0435(6) Uani 1 1 d .
H10 H 1.1943 0.7535 0.6863 0.052 Uiso 1 1 calc R
C11 C 1.0090(3) 0.79684(16) 0.61503(11) 0.0450(6) Uani 1 1 d .
H11 H 1.0143 0.8528 0.6322 0.054 Uiso 1 1 calc R
C12 C 0.8946(3) 0.77430(14) 0.55768(11) 0.0372(6) Uani 1 1 d .
H12 H 0.8210 0.8146 0.5357 0.045 Uiso 1 1 calc R
C13 C 0.7737(2) 0.72385(12) 0.38850(10) 0.0251(5) Uani 1 1 d .
C14 C 0.8911(2) 0.77478(12) 0.39383(10) 0.0260(5) Uani 1 1 d .
H14 H 0.9652 0.7867 0.4355 0.031 Uiso 1 1 calc R
C15 C 0.8916(2) 0.81117(12) 0.32532(10) 0.0262(5) Uani 1 1 d .
C16 C 0.7562(2) 0.76865(12) 0.27797(10) 0.0278(5) Uani 1 1 d .
C17 C 0.7051(3) 0.76968(13) 0.20732(11) 0.0374(6) Uani 1 1 d .
H17 H 0.7547 0.8023 0.1814 0.045 Uiso 1 1 calc R
C18 C 0.5796(3) 0.72190(15) 0.17543(12) 0.0466(7) Uani 1 1 d .
H18 H 0.5429 0.7218 0.1271 0.056 Uiso 1 1 calc R
C19 C 0.5071(3) 0.67427(15) 0.21333(12) 0.0459(6) Uani 1 1 d .
H19 H 0.4204 0.6429 0.1904 0.055 Uiso 1 1 calc R
C20 C 0.5586(2) 0.67141(13) 0.28403(11) 0.0360(5) Uani 1 1 d .
H20 H 0.5090 0.6384 0.3097 0.043 Uiso 1 1 calc R
C21 C 0.6852(2) 0.71847(12) 0.31598(10) 0.0274(5) Uani 1 1 d .
C22 C 1.0361(2) 0.79396(14) 0.30631(11) 0.0353(5) Uani 1 1 d .
H22A H 1.0510 0.7329 0.3042 0.053 Uiso 1 1 calc R
H22B H 1.1210 0.8189 0.3408 0.053 Uiso 1 1 calc R
H22C H 1.0289 0.8191 0.2617 0.053 Uiso 1 1 calc R
C23 C 0.6937(2) 0.94865(12) 0.35050(10) 0.0263(5) Uani 1 1 d .
C24 C 0.5566(2) 0.92051(13) 0.30721(11) 0.0312(5) Uani 1 1 d .
H24 H 0.5558 0.8865 0.2689 0.037 Uiso 1 1 calc R
C25 C 0.4233(2) 0.94156(14) 0.31950(12) 0.0382(6) Uani 1 1 d .
H25 H 0.3311 0.9229 0.2893 0.046 Uiso 1 1 calc R
C26 C 0.4233(3) 0.99015(15) 0.37618(13) 0.0429(6) Uani 1 1 d .
H26 H 0.3316 1.0051 0.3848 0.052 Uiso 1 1 calc R
C27 C 0.5584(3) 1.01641(15) 0.41984(12) 0.0413(6) Uani 1 1 d .
H27 H 0.5588 1.0488 0.4590 0.050 Uiso 1 1 calc R
C28 C 0.6919(3) 0.99646(14) 0.40766(11) 0.0341(5) Uani 1 1 d .
H28 H 0.7835 1.0152 0.4382 0.041 Uiso 1 1 calc R
C29 C 0.8712(2) 0.97926(12) 0.25483(10) 0.0280(5) Uani 1 1 d .
C30 C 0.7413(3) 0.99163(14) 0.20141(11) 0.0393(6) Uani 1 1 d .
H30 H 0.6476 0.9730 0.2059 0.047 Uiso 1 1 calc R
C31 C 0.7479(3) 1.03076(15) 0.14214(11) 0.0475(7) Uani 1 1 d .
H31 H 0.6585 1.0396 0.1062 0.057 Uiso 1 1 calc R
C32 C 0.8838(3) 1.05713(15) 0.13467(12) 0.0468(7) Uani 1 1 d .
H32 H 0.8880 1.0827 0.0932 0.056 Uiso 1 1 calc R
C33 C 1.0132(3) 1.04638(15) 0.18730(12) 0.0454(6) Uani 1 1 d .
H33 H 1.1066 1.0652 0.1825 0.054 Uiso 1 1 calc R
C34 C 1.0062(3) 1.00792(14) 0.24730(11) 0.0364(5) Uani 1 1 d .
H34 H 1.0953 1.0011 0.2837 0.044 Uiso 1 1 calc R

loop_
_atom_site_aniso_label
_atom_site_aniso_U_11
_atom_site_aniso_U_22
_atom_site_aniso_U_33
_atom_site_aniso_U_23
_atom_site_aniso_U_13
_atom_site_aniso_U_12
S1 0.0544(4) 0.0210(3) 0.0519(4) -0.0010(3) 0.0250(3) 0.0034(3)
S2 0.0287(3) 0.0416(4) 0.0310(3) -0.0013(2) 0.0040(2) -0.0033(3)
P1 0.0329(3) 0.0208(3) 0.0318(3) 0.0034(2) 0.0149(2) 0.0030(2)
P2 0.0241(3) 0.0275(3) 0.0242(3) 0.0026(2) 0.0085(2) 0.0005(2)
C1 0.0302(12) 0.0241(11) 0.0264(10) -0.0011(9) 0.0109(9) -0.0009(9)
C2 0.0412(13) 0.0252(12) 0.0366(12) -0.0009(9) 0.0189(10) 0.0001(10)
C3 0.0413(14) 0.0380(14) 0.0422(13) -0.0037(11) 0.0220(11) -0.0121(11)
C4 0.0243(11) 0.0452(15) 0.0359(12) -0.0070(11) 0.0107(10) -0.0001(11)
C5 0.0333(13) 0.0389(14) 0.0398(13) 0.0031(11) 0.0098(11) 0.0101(11)
C6 0.0360(13) 0.0297(12) 0.0395(12) 0.0075(10) 0.0182(10) 0.0029(10)
C7 0.0328(12) 0.0281(12) 0.0277(11) 0.0049(9) 0.0164(9) 0.0003(10)
C8 0.0348(13) 0.0346(13) 0.0380(12) 0.0090(10) 0.0181(10) 0.0071(10)
C9 0.0376(14) 0.0564(17) 0.0380(13) 0.0149(12) 0.0134(11) 0.0080(12)
C10 0.0397(14) 0.0612(18) 0.0311(12) 0.0066(12) 0.0127(11) -0.0091(13)
C11 0.0568(16) 0.0408(15) 0.0392(14) -0.0036(11) 0.0164(12) -0.0075(13)
C12 0.0447(14) 0.0296(13) 0.0383(13) 0.0045(10) 0.0134(11) 0.0044(11)
C13 0.0284(11) 0.0221(11) 0.0284(10) 0.0020(9) 0.0138(9) 0.0036(9)
C14 0.0270(11) 0.0275(12) 0.0242(10) 0.0039(9) 0.0084(9) 0.0049(9)
C15 0.0277(11) 0.0260(12) 0.0264(11) 0.0033(8) 0.0100(9) 0.0020(9)
C16 0.0319(12) 0.0241(11) 0.0277(11) -0.0007(9) 0.0093(9) 0.0077(9)
C17 0.0513(15) 0.0294(12) 0.0306(12) 0.0012(10) 0.0100(11) 0.0043(11)
C18 0.0610(17) 0.0409(15) 0.0297(12) -0.0061(11) -0.0001(12) 0.0053(13)
C19 0.0436(15) 0.0375(14) 0.0473(14) -0.0099(12) -0.0022(12) -0.0014(12)
C20 0.0362(13) 0.0270(12) 0.0444(13) -0.0040(10) 0.0111(11) -0.0006(10)
C21 0.0286(11) 0.0234(11) 0.0314(11) -0.0017(9) 0.0106(9) 0.0045(9)
C22 0.0352(13) 0.0363(13) 0.0407(13) 0.0059(10) 0.0207(11) 0.0075(10)
C23 0.0258(11) 0.0263(12) 0.0296(11) 0.0062(9) 0.0123(9) 0.0025(9)
C24 0.0302(12) 0.0283(12) 0.0365(12) 0.0031(9) 0.0115(10) 0.0021(10)
C25 0.0248(12) 0.0358(14) 0.0545(14) 0.0072(11) 0.0120(11) 0.0023(10)
C26 0.0354(14) 0.0394(14) 0.0641(16) 0.0149(12) 0.0304(13) 0.0094(11)
C27 0.0518(16) 0.0395(15) 0.0420(13) 0.0007(11) 0.0282(12) 0.0026(12)
C28 0.0372(13) 0.0363(13) 0.0318(12) 0.0013(10) 0.0145(10) 0.0016(11)
C29 0.0359(12) 0.0233(11) 0.0273(10) 0.0036(9) 0.0129(9) 0.0033(9)
C30 0.0415(14) 0.0395(14) 0.0357(12) 0.0064(10) 0.0090(11) -0.0036(11)
C31 0.0618(18) 0.0478(16) 0.0285(12) 0.0102(11) 0.0057(12) 0.0029(14)
C32 0.078(2) 0.0344(14) 0.0357(13) 0.0090(11) 0.0278(14) 0.0046(13)
C33 0.0550(16) 0.0383(14) 0.0556(16) 0.0103(12) 0.0362(14) 0.0004(12)
C34 0.0350(13) 0.0375(13) 0.0406(13) 0.0068(10) 0.0171(10) 0.0032(11)

loop_
_atom_type_symbol
_atom_type_description
_atom_type_scat_dispersion_real
_atom_type_scat_dispersion_imag
_atom_type_scat_source
C C 0.0033 0.0016 'International Tables Vol C Tables 4.2.6.8 and 6.1.1.4'
H H 0.0000 0.0000 'International Tables Vol C Tables 4.2.6.8 and 6.1.1.4'
P P 0.1023 0.0942 'International Tables Vol C Tables 4.2.6.8 and 6.1.1.4'
S S 0.1246 0.1234 'International Tables Vol C Tables 4.2.6.8 and 6.1.1.4'

loop_
_geom_angle_atom_site_label_1
_geom_angle_atom_site_label_2
_geom_angle_atom_site_label_3
_geom_angle
C13 P1 C1 107.42(9)
C13 P1 C7 104.90(9)
C1 P1 C7 105.29(9)
C13 P1 S1 112.05(7)
C1 P1 S1 112.41(7)
C7 P1 S1 114.15(7)
C23 P2 C29 107.27(9)
C23 P2 C15 107.71(9)
C29 P2 C15 108.22(9)
C23 P2 S2 112.55(7)
C29 P2 S2 111.87(7)
C15 P2 S2 109.05(6)
C6 C1 C2 119.0(2)
C6 C1 P1 122.70(16)
C2 C1 P1 118.26(16)
C3 C2 C1 120.1(2)
C3 C2 H2 120.0
C1 C2 H2 120.0
C2 C3 C4 120.4(2)
C2 C3 H3 119.8
C4 C3 H3 119.8
C5 C4 C3 119.8(2)
C5 C4 H4 120.1
C3 C4 H4 120.1
C4 C5 C6 120.6(2)
C4 C5 H5 119.7
C6 C5 H5 119.7
C5 C6 C1 120.1(2)
C5 C6 H6 120.0
C1 C6 H6 120.0
C8 C7 C12 119.5(2)
C8 C7 P1 119.62(16)
C12 C7 P1 120.83(16)
C9 C8 C7 119.9(2)
C9 C8 H8 120.1
C7 C8 H8 120.1
C10 C9 C8 120.8(2)
C10 C9 H9 119.6
C8 C9 H9 119.6
C9 C10 C11 120.1(2)
C9 C10 H10 120.0
C11 C10 H10 120.0
C10 C11 C12 120.1(2)
C10 C11 H11 119.9
C12 C11 H11 119.9
C11 C12 C7 119.6(2)
C11 C12 H12 120.2
C7 C12 H12 120.2
C14 C13 C21 108.95(17)
C14 C13 P1 125.56(15)
C21 C13 P1 125.01(15)
C13 C14 C15 111.81(17)
C13 C14 H14 124.1
C15 C14 H14 124.1
C16 C15 C14 101.60(16)
C16 C15 C22 113.06(17)
C14 C15 C22 113.72(16)
C16 C15 P2 115.41(13)
C14 C15 P2 104.43(13)
C22 C15 P2 108.31(14)
C17 C16 C21 120.58(19)
C17 C16 C15 129.7(2)
C21 C16 C15 109.64(17)
C16 C17 C18 118.4(2)
C16 C17 H17 120.8
C18 C17 H17 120.8
C19 C18 C17 120.8(2)
C19 C18 H18 119.6
C17 C18 H18 119.6
C18 C19 C20 121.4(2)
C18 C19 H19 119.3
C20 C19 H19 119.3
C19 C20 C21 117.8(2)
C19 C20 H20 121.1
C21 C20 H20 121.1
C20 C21 C16 120.91(19)
C20 C21 C13 131.1(2)
C16 C21 C13 107.92(17)
C15 C22 H22A 109.5
C15 C22 H22B 109.5
H22A C22 H22B 109.5
C15 C22 H22C 109.5
H22A C22 H22C 109.5
H22B C22 H22C 109.5
C28 C23 C24 118.4(2)
C28 C23 P2 117.82(16)
C24 C23 P2 123.80(16)
C25 C24 C23 120.9(2)
C25 C24 H24 119.5
C23 C24 H24 119.5
C24 C25 C26 120.0(2)
C24 C25 H25 120.0
C26 C25 H25 120.0
C27 C26 C25 119.3(2)
C27 C26 H26 120.4
C25 C26 H26 120.4
C28 C27 C26 121.2(2)
C28 C27 H27 119.4
C26 C27 H27 119.4
C27 C28 C23 120.3(2)
C27 C28 H28 119.9
C23 C28 H28 119.9
C34 C29 C30 118.6(2)
C34 C29 P2 117.58(15)
C30 C29 P2 123.80(17)
C31 C30 C29 120.4(2)
C31 C30 H30 119.8
C29 C30 H30 119.8
C30 C31 C32 120.3(2)
C30 C31 H31 119.8
C32 C31 H31 119.8
C33 C32 C31 120.0(2)
C33 C32 H32 120.0
C31 C32 H32 120.0
C32 C33 C34 119.6(2)
C32 C33 H33 120.2
C34 C33 H33 120.2
C29 C34 C33 121.0(2)
C29 C34 H34 119.5
C33 C34 H34 119.5

loop_
_geom_bond_atom_site_label_1
_geom_bond_atom_site_label_2
_geom_bond_distance
S1 P1 1.9558(8)
S2 P2 1.9605(7)
P1 C13 1.808(2)
P1 C1 1.811(2)
P1 C7 1.818(2)
P2 C23 1.821(2)
P2 C29 1.830(2)
P2 C15 1.883(2)
C1 C6 1.396(3)
C1 C2 1.396(3)
C2 C3 1.380(3)
C2 H2 0.9500
C3 C4 1.386(3)
C3 H3 0.9500
C4 C5 1.371(3)
C4 H4 0.9500
C5 C6 1.384(3)
C5 H5 0.9500
C6 H6 0.9500
C7 C8 1.392(3)
C7 C12 1.397(3)
C8 C9 1.380(3)
C8 H8 0.9500
C9 C10 1.368(3)
C9 H9 0.9500
C10 C11 1.386(3)
C10 H10 0.9500
C11 C12 1.388(3)
C11 H11 0.9500
C12 H12 0.9500
C13 C14 1.338(3)
C13 C21 1.479(3)
C14 C15 1.516(3)
C14 H14 0.9500
C15 C16 1.511(3)
C15 C22 1.528(3)
C16 C17 1.386(3)
C16 C21 1.402(3)
C17 C18 1.389(3)
C17 H17 0.9500
C18 C19 1.387(3)
C18 H18 0.9500
C19 C20 1.388(3)
C19 H19 0.9500
C20 C21 1.390(3)
C20 H20 0.9500
C22 H22A 0.9800
C22 H22B 0.9800
C22 H22C 0.9800
C23 C28 1.397(3)
C23 C24 1.402(3)
C24 C25 1.376(3)
C24 H24 0.9500
C25 C26 1.391(3)
C25 H25 0.9500
C26 C27 1.383(3)
C26 H26 0.9500
C27 C28 1.373(3)
C27 H27 0.9500
C28 H28 0.9500
C29 C34 1.386(3)
C29 C30 1.393(3)
C30 C31 1.378(3)
C30 H30 0.9500
C31 C32 1.382(3)
C31 H31 0.9500
C32 C33 1.378(3)
C32 H32 0.9500
C33 C34 1.388(3)
C33 H33 0.9500
C34 H34 0.9500
